data_1514874
loop_
_publ_author_name
'Sarker, Majher I.'
'Shahrin, Tasnuva'
'Steinmetz, Mark G.'
'Timerghazin, Qadir K.'

_publ_section_title
;
 Photochemical electrocyclic ring closure and leaving group expulsion from
 N-(9-oxothioxanthenyl)benzothiophene carboxamides.
;
_journal_issue 2
_journal_name_full
'Photochemical &amp; photobiological sciences : Official journal of the European Photochemistry Association and the European Society for Photobiology'
_journal_page_first 309
_journal_page_last 322
_journal_paper_doi 10.1039/c2pp25051a
_journal_volume 12
_journal_year 2013
_chemical_formula_moiety 'C23 H13 N O2 S2'
_chemical_formula_sum 'C23 H13 N O2 S2'
_chemical_formula_weight 399.46
_chemical_name_systematic
;
?
;
_space_group_crystal_system monoclinic
_space_group_IT_number 14
_space_group_name_Hall '-P 2ybc'
_space_group_name_H-M_alt 'P 1 21/c 1'
_symmetry_space_group_name_Hall '-P 2ybc'
_symmetry_space_group_name_H-M 'P 1 21/c 1'
_atom_sites_solution_hydrogens geom
_atom_sites_solution_primary direct
_atom_sites_solution_secondary difmap
_audit_creation_date 2012-01-23
_audit_creation_method
;
Olex2 1.1-beta
(compiled 2011.11.01 svn.r2039, GUI svn.r3906)
;
_cell_angle_alpha 90.00
_cell_angle_beta 104.870(3)
_cell_angle_gamma 90.00
_cell_formula_units_Z 4
_cell_length_a 8.1311(2)
_cell_length_b 15.2998(4)
_cell_length_c 14.1896(4)
_cell_measurement_reflns_used 5901
_cell_measurement_temperature 100.00(10)
_cell_measurement_theta_max 73.7331
_cell_measurement_theta_min 4.3258
_cell_volume 1706.13(8)
_computing_cell_refinement
;
CrysAlisPro, Agilent Technologies,
Version 1.171.35.15 (release 03-08-2011 CrysAlis171 .NET)
(compiled Aug 3 2011,13:03:54)
;
_computing_data_collection
;
CrysAlisPro, Agilent Technologies,
Version 1.171.35.15 (release 03-08-2011 CrysAlis171 .NET)
(compiled Aug 3 2011,13:03:54)
;
_computing_data_reduction
;
CrysAlisPro, Agilent Technologies,
Version 1.171.35.15 (release 03-08-2011 CrysAlis171 .NET)
(compiled Aug 3 2011,13:03:54)
;
_computing_molecular_graphics
;
O. V. Dolomanov, L. J. Bourhis, R. J. Gildea, J. A. K. Howard and H. Puschmann,
OLEX2: a complete structure solution, refinement and analysis program.
J. Appl. Cryst. (2009). 42, 339-341.
;
_computing_publication_material
;
O. V. Dolomanov, L. J. Bourhis, R. J. Gildea, J. A. K. Howard and H. Puschmann,
OLEX2: a complete structure solution, refinement and analysis program.
J. Appl. Cryst. (2009). 42, 339-341.
;
_computing_structure_refinement
;
XL, G.M. Sheldrick, Acta Cryst.
(2008). A64, 112-122
;
_computing_structure_solution 'SHELXS-97 (Sheldrick, 2008)'
_diffrn_ambient_temperature 100.00(10)
_diffrn_detector_area_resol_mean 10.3756
_diffrn_measured_fraction_theta_full 0.998
_diffrn_measured_fraction_theta_max 0.986
_diffrn_measurement_details
;
1 omega -46.00 32.00 1.0000 8.0000
omega____ theta____ kappa____ phi______ frames
- -40.6694 37.0000 -30.0000 78

2 omega -37.00 24.00 1.0000 8.0000
omega____ theta____ kappa____ phi______ frames
- -40.6694 37.0000 -150.0000 61

3 omega 28.00 63.00 1.0000 8.0000
omega____ theta____ kappa____ phi______ frames
- 40.6694 -125.0000 90.0000 35

4 omega 34.00 88.00 1.0000 8.0000
omega____ theta____ kappa____ phi______ frames
- 40.6694 -125.0000 -30.0000 54

5 omega 106.00 177.00 1.0000 40.0000
omega____ theta____ kappa____ phi______ frames
- 107.0171 30.0000 -180.0000 71

6 omega 34.00 60.00 1.0000 40.0000
omega____ theta____ kappa____ phi______ frames
- 107.0171 -30.0000 120.0000 26

7 omega 42.00 89.00 1.0000 40.0000
omega____ theta____ kappa____ phi______ frames
- 107.0171 -45.0000 150.0000 47

8 omega 35.00 75.00 1.0000 40.0000
omega____ theta____ kappa____ phi______ frames
- 107.0171 -30.0000 -150.0000 40

9 omega 124.00 162.00 1.0000 40.0000
omega____ theta____ kappa____ phi______ frames
- 107.0171 125.0000 150.0000 38

10 omega 45.00 90.00 1.0000 40.0000
omega____ theta____ kappa____ phi______ frames
- 107.0171 -30.0000 60.0000 45

11 omega 33.00 86.00 1.0000 40.0000
omega____ theta____ kappa____ phi______ frames
- 107.0171 -30.0000 -90.0000 53

12 omega 98.00 178.00 1.0000 40.0000
omega____ theta____ kappa____ phi______ frames
- 107.0171 45.0000 -120.0000 80

13 omega 60.00 91.00 1.0000 40.0000
omega____ theta____ kappa____ phi______ frames
- 107.0171 -30.0000 -30.0000 31

14 omega -119.00 -7.00 1.0000 8.0000
omega____ theta____ kappa____ phi______ frames
- -40.6694 -77.0000 -150.0000 112

15 omega 14.00 117.00 1.0000 8.0000
omega____ theta____ kappa____ phi______ frames
- 40.6694 37.0000 -30.0000 103

16 omega 11.00 115.00 1.0000 8.0000
omega____ theta____ kappa____ phi______ frames
- 40.6694 58.0000 51.0000 104

17 omega 79.00 178.00 1.0000 40.0000
omega____ theta____ kappa____ phi______ frames
- 107.0171 45.0000 -30.0000 99

18 omega 32.00 121.00 1.0000 40.0000
omega____ theta____ kappa____ phi______ frames
- 107.0171 -125.0000 150.0000 89

19 omega 23.00 109.00 1.0000 40.0000
omega____ theta____ kappa____ phi______ frames
- 107.0171 -94.0000 -90.0000 86

20 omega 77.00 178.00 1.0000 40.0000
omega____ theta____ kappa____ phi______ frames
- 107.0171 61.0000 -150.0000 101

21 omega 77.00 178.00 1.0000 40.0000
omega____ theta____ kappa____ phi______ frames
- 107.0171 61.0000 0.0000 101

22 omega 46.00 178.00 1.0000 40.0000
omega____ theta____ kappa____ phi______ frames
- 107.0171 15.0000 120.0000 132

23 omega 7.00 98.00 1.0000 8.0000
omega____ theta____ kappa____ phi______ frames
- 40.6694 77.0000 120.0000 91
;
_diffrn_measurement_device_type 'SuperNova, Dual, Cu at zero, Atlas'
_diffrn_measurement_method '\w scans'
_diffrn_orient_matrix_UB_11 -0.1358512000
_diffrn_orient_matrix_UB_12 0.0659409000
_diffrn_orient_matrix_UB_13 0.0127828000
_diffrn_orient_matrix_UB_21 0.1094406000
_diffrn_orient_matrix_UB_22 0.0223818000
_diffrn_orient_matrix_UB_23 0.1029197000
_diffrn_orient_matrix_UB_31 0.0893969000
_diffrn_orient_matrix_UB_32 0.0727205000
_diffrn_orient_matrix_UB_33 -0.0432263000
_diffrn_radiation_monochromator mirror
_diffrn_radiation_type 'Cu K\a'
_diffrn_radiation_wavelength 1.5418
_diffrn_reflns_av_R_equivalents 0.0396
_diffrn_reflns_av_unetI/netI 0.0276
_diffrn_reflns_limit_h_max 9
_diffrn_reflns_limit_h_min -9
_diffrn_reflns_limit_k_max 19
_diffrn_reflns_limit_k_min -17
_diffrn_reflns_limit_l_max 17
_diffrn_reflns_limit_l_min -17
_diffrn_reflns_number 16706
_diffrn_reflns_theta_full 72.00
_diffrn_reflns_theta_max 73.90
_diffrn_reflns_theta_min 4.33
_diffrn_source 'SuperNova (Cu) X-ray Source'
_exptl_absorpt_coefficient_mu 3.000
_exptl_absorpt_correction_T_max 1.00000
_exptl_absorpt_correction_T_min 0.94419
_exptl_absorpt_correction_type multi-scan
_exptl_absorpt_process_details
;
CrysAlisPro, Agilent Technologies,
Version 1.171.35.15 (release 03-08-2011 CrysAlis171 .NET)
(compiled Aug 3 2011,13:03:54)
Empirical absorption correction using spherical harmonics,
implemented in SCALE3 ABSPACK scaling algorithm.
;
_exptl_crystal_colour yellow
_exptl_crystal_colour_primary yellow
_exptl_crystal_density_diffrn 1.555
_exptl_crystal_density_method 'not measured'
_exptl_crystal_description prism
_exptl_crystal_F_000 824
_exptl_crystal_size_max 0.05
_exptl_crystal_size_mid 0.03
_exptl_crystal_size_min 0.02
_refine_diff_density_max 0.608
_refine_diff_density_min -0.272
_refine_diff_density_rms 0.056
_refine_ls_extinction_method none
_refine_ls_goodness_of_fit_ref 1.045
_refine_ls_hydrogen_treatment constr
_refine_ls_matrix_type full
_refine_ls_number_parameters 254
_refine_ls_number_reflns 3400
_refine_ls_number_restraints 0
_refine_ls_restrained_S_all 1.045
_refine_ls_R_factor_all 0.0416
_refine_ls_R_factor_gt 0.0341
_refine_ls_shift/su_max 0.001
_refine_ls_shift/su_mean 0.000
_refine_ls_structure_factor_coef Fsqd
_refine_ls_weighting_details 'calc w=1/[\s^2^(Fo^2^)+(0.0484P)^2^+0.7672P] where P=(Fo^2^+2Fc^2^)/3'
_refine_ls_weighting_scheme calc
_refine_ls_wR_factor_gt 0.0861
_refine_ls_wR_factor_ref 0.0918
_reflns_number_gt 2948
_reflns_number_total 3400
_reflns_threshold_expression >2sigma(I)
_cod_data_source_file c2pp25051a.txt
_cod_data_source_block steinv
_cod_original_cell_volume 1706.14(8)
_cod_database_code 1514874
_chemical_oxdiff_formula 'C23 H13 O2 N S2'
_reflns_odcompleteness_completeness 99.94
_reflns_odcompleteness_iscentric 1
_reflns_odcompleteness_theta 66.97

loop_
_space_group_symop_id
_space_group_symop_operation_xyz
1 'x, y, z'
2 '-x, y+1/2, -z+1/2'
3 '-x, -y, -z'
4 'x, -y-1/2, z-1/2'

loop_
_atom_site_label
_atom_site_type_symbol
_atom_site_fract_x
_atom_site_fract_y
_atom_site_fract_z
_atom_site_U_iso_or_equiv
_atom_site_adp_type
_atom_site_occupancy
_atom_site_symmetry_multiplicity
_atom_site_calc_flag
_atom_site_refinement_flags
S1 S 0.17864(5) 0.54727(3) 0.29755(3) 0.02235(12) Uani 1 1 d .
S2 S 0.70273(5) 0.23593(3) 0.03350(3) 0.02204(12) Uani 1 1 d .
O1 O 0.41878(15) 0.30000(8) 0.28988(9) 0.0201(3) Uani 1 1 d .
O2 O 0.91567(17) 0.39796(9) 0.04923(10) 0.0277(3) Uani 1 1 d .
N1 N 0.72233(18) 0.48891(9) 0.09302(10) 0.0192(3) Uani 1 1 d .
C1 C 0.0790(2) 0.44632(11) 0.30076(12) 0.0193(3) Uani 1 1 d .
C2 C -0.0781(2) 0.44679(12) 0.32415(13) 0.0230(4) Uani 1 1 d .
H2 H -0.1315 0.5007 0.3317 0.028 Uiso 1 1 calc R
C3 C -0.1554(2) 0.36859(13) 0.33626(13) 0.0253(4) Uani 1 1 d .
H3 H -0.2625 0.3689 0.3516 0.030 Uiso 1 1 calc R
C4 C -0.0771(2) 0.28913(13) 0.32600(13) 0.0251(4) Uani 1 1 d .
H4 H -0.1298 0.2355 0.3353 0.030 Uiso 1 1 calc R
C5 C 0.0774(2) 0.28886(12) 0.30235(13) 0.0233(4) Uani 1 1 d .
H5 H 0.1298 0.2348 0.2946 0.028 Uiso 1 1 calc R
C6 C 0.1578(2) 0.36732(11) 0.28957(12) 0.0192(3) Uani 1 1 d .
C7 C 0.3246(2) 0.36319(11) 0.26548(12) 0.0171(3) Uani 1 1 d .
C8 C 0.3747(2) 0.43807(11) 0.21231(12) 0.0174(3) Uani 1 1 d .
C9 C 0.3321(2) 0.52269(11) 0.23436(12) 0.0191(3) Uani 1 1 d .
C10 C 0.4177(2) 0.59532(11) 0.20889(13) 0.0215(3) Uani 1 1 d .
H10 H 0.3866 0.6527 0.2231 0.026 Uiso 1 1 calc R
C11 C 0.5459(2) 0.58331(11) 0.16359(13) 0.0207(3) Uani 1 1 d .
H11 H 0.6084 0.6324 0.1507 0.025 Uiso 1 1 calc R
C12 C 0.5864(2) 0.49894(11) 0.13575(12) 0.0188(3) Uani 1 1 d .
C13 C 0.4922(2) 0.42597(11) 0.15389(12) 0.0172(3) Uani 1 1 d .
C14 C 0.5232(2) 0.34322(11) 0.11115(12) 0.0174(3) Uani 1 1 d .
C15 C 0.6688(2) 0.33649(11) 0.07955(12) 0.0197(3) Uani 1 1 d .
C16 C 0.7824(2) 0.40773(12) 0.07373(13) 0.0214(3) Uani 1 1 d .
C17 C 0.5093(2) 0.19924(11) 0.04942(12) 0.0198(3) Uani 1 1 d .
C18 C 0.4218(2) 0.26357(11) 0.08902(12) 0.0180(3) Uani 1 1 d .
C19 C 0.2541(2) 0.24503(11) 0.09267(12) 0.0199(3) Uani 1 1 d .
H19 H 0.1881 0.2886 0.1136 0.024 Uiso 1 1 calc R
C20 C 0.1856(2) 0.16337(12) 0.06581(12) 0.0222(4) Uani 1 1 d .
H20 H 0.0730 0.1509 0.0696 0.027 Uiso 1 1 calc R
C21 C 0.2801(2) 0.09854(12) 0.03302(13) 0.0233(4) Uani 1 1 d .
H21 H 0.2328 0.0419 0.0178 0.028 Uiso 1 1 calc R
C22 C 0.4407(2) 0.11646(11) 0.02284(13) 0.0222(4) Uani 1 1 d .
H22 H 0.5032 0.0735 -0.0017 0.027 Uiso 1 1 calc R
C23 C 0.8204(2) 0.56516(12) 0.07625(14) 0.0237(4) Uani 1 1 d .
H23A H 0.7424 0.6103 0.0415 0.036 Uiso 1 1 calc R
H23B H 0.8981 0.5478 0.0370 0.036 Uiso 1 1 calc R
H23C H 0.8861 0.5884 0.1390 0.036 Uiso 1 1 calc R

loop_
_atom_site_aniso_label
_atom_site_aniso_U_11
_atom_site_aniso_U_22
_atom_site_aniso_U_33
_atom_site_aniso_U_23
_atom_site_aniso_U_13
_atom_site_aniso_U_12
S1 0.0234(2) 0.0162(2) 0.0305(2) -0.00377(15) 0.01261(17) 0.00142(15)
S2 0.0242(2) 0.0177(2) 0.0284(2) -0.00103(15) 0.01420(17) 0.00182(15)
O1 0.0221(6) 0.0155(6) 0.0241(6) 0.0015(4) 0.0086(5) 0.0018(5)
O2 0.0243(7) 0.0253(7) 0.0393(7) 0.0032(6) 0.0186(6) 0.0009(5)
N1 0.0195(7) 0.0168(7) 0.0230(7) 0.0013(5) 0.0088(5) -0.0020(5)
C1 0.0194(8) 0.0211(9) 0.0181(8) 0.0001(6) 0.0060(6) 0.0010(6)
C2 0.0216(9) 0.0271(9) 0.0222(8) 0.0005(7) 0.0090(7) 0.0046(7)
C3 0.0176(8) 0.0367(11) 0.0236(8) 0.0014(7) 0.0092(7) -0.0009(7)
C4 0.0224(9) 0.0268(9) 0.0279(9) -0.0001(7) 0.0095(7) -0.0060(7)
C5 0.0255(9) 0.0207(9) 0.0256(9) 0.0001(7) 0.0099(7) -0.0011(7)
C6 0.0204(8) 0.0205(9) 0.0180(8) -0.0006(6) 0.0073(6) -0.0003(6)
C7 0.0179(8) 0.0152(8) 0.0188(7) -0.0031(6) 0.0060(6) -0.0002(6)
C8 0.0160(8) 0.0161(8) 0.0203(8) 0.0004(6) 0.0048(6) -0.0003(6)
C9 0.0191(8) 0.0169(8) 0.0217(8) -0.0011(6) 0.0061(6) 0.0002(6)
C10 0.0231(9) 0.0143(8) 0.0268(9) -0.0014(6) 0.0057(7) 0.0020(6)
C11 0.0209(8) 0.0156(8) 0.0256(8) 0.0018(6) 0.0056(7) -0.0023(6)
C12 0.0187(8) 0.0181(8) 0.0199(7) 0.0016(6) 0.0056(6) 0.0001(6)
C13 0.0169(8) 0.0157(8) 0.0189(7) 0.0005(6) 0.0046(6) 0.0009(6)
C14 0.0183(8) 0.0159(8) 0.0191(7) 0.0020(6) 0.0069(6) 0.0012(6)
C15 0.0232(8) 0.0159(8) 0.0215(8) 0.0013(6) 0.0084(6) 0.0021(6)
C16 0.0216(9) 0.0210(9) 0.0232(8) 0.0033(6) 0.0085(6) 0.0009(6)
C17 0.0229(8) 0.0186(8) 0.0197(8) 0.0021(6) 0.0086(6) 0.0025(6)
C18 0.0210(8) 0.0154(8) 0.0180(7) 0.0011(6) 0.0061(6) 0.0011(6)
C19 0.0225(9) 0.0178(8) 0.0206(8) -0.0003(6) 0.0077(6) 0.0003(6)
C20 0.0216(9) 0.0220(9) 0.0229(8) 0.0002(7) 0.0058(6) -0.0028(7)
C21 0.0298(10) 0.0176(8) 0.0221(8) -0.0013(6) 0.0058(7) -0.0034(7)
C22 0.0302(9) 0.0152(8) 0.0228(8) -0.0016(6) 0.0095(7) 0.0012(7)
C23 0.0241(9) 0.0185(9) 0.0308(9) 0.0045(7) 0.0112(7) -0.0040(7)

loop_
_atom_type_symbol
_atom_type_description
_atom_type_scat_dispersion_real
_atom_type_scat_dispersion_imag
_atom_type_scat_source
C C 0.0181 0.0091 'International Tables Vol C Tables 4.2.6.8 and 6.1.1.4'
H H 0.0000 0.0000 'International Tables Vol C Tables 4.2.6.8 and 6.1.1.4'
N N 0.0311 0.0180 'International Tables Vol C Tables 4.2.6.8 and 6.1.1.4'
O O 0.0492 0.0322 'International Tables Vol C Tables 4.2.6.8 and 6.1.1.4'
S S 0.3331 0.5567 'International Tables Vol C Tables 4.2.6.8 and 6.1.1.4'

loop_
_geom_angle_atom_site_label_1
_geom_angle_atom_site_label_2
_geom_angle_atom_site_label_3
_geom_angle
C1 S1 C9 102.63(8)
C15 S2 C17 90.03(8)
C12 N1 C23 120.39(14)
C16 N1 C12 122.75(14)
C16 N1 C23 116.54(14)
C2 C1 S1 117.27(14)
C6 C1 S1 122.17(13)
C6 C1 C2 120.31(16)
C1 C2 H2 120.1
C3 C2 C1 119.78(17)
C3 C2 H2 120.1
C2 C3 H3 119.8
C2 C3 C4 120.39(16)
C4 C3 H3 119.8
C3 C4 H4 120.1
C5 C4 C3 119.71(17)
C5 C4 H4 120.1
C4 C5 H5 119.6
C4 C5 C6 120.85(17)
C6 C5 H5 119.6
C1 C6 C5 118.97(16)
C1 C6 C7 122.46(15)
C5 C6 C7 118.57(15)
O1 C7 C6 120.67(15)
O1 C7 C8 121.25(15)
C6 C7 C8 118.07(14)
C9 C8 C7 119.03(15)
C9 C8 C13 119.44(15)
C13 C8 C7 120.42(15)
C8 C9 S1 124.29(13)
C8 C9 C10 120.48(16)
C10 C9 S1 115.20(13)
C9 C10 H10 120.0
C11 C10 C9 120.06(16)
C11 C10 H10 120.0
C10 C11 H11 119.6
C10 C11 C12 120.89(16)
C12 C11 H11 119.6
N1 C12 C11 119.21(15)
N1 C12 C13 121.16(15)
C11 C12 C13 119.61(16)
C8 C13 C14 124.65(15)
C12 C13 C8 118.52(15)
C12 C13 C14 116.83(15)
C13 C14 C18 131.90(15)
C15 C14 C13 117.27(15)
C15 C14 C18 110.72(15)
C14 C15 S2 115.27(13)
C14 C15 C16 125.42(16)
C16 C15 S2 119.03(13)
O2 C16 N1 123.03(16)
O2 C16 C15 123.20(17)
N1 C16 C15 113.67(15)
C18 C17 S2 113.05(13)
C22 C17 S2 124.75(14)
C22 C17 C18 122.15(16)
C17 C18 C14 110.66(15)
C19 C18 C14 131.28(15)
C19 C18 C17 117.78(15)
C18 C19 H19 120.1
C20 C19 C18 119.87(16)
C20 C19 H19 120.1
C19 C20 H20 119.5
C19 C20 C21 120.95(17)
C21 C20 H20 119.5
C20 C21 H21 119.7
C22 C21 C20 120.50(16)
C22 C21 H21 119.7
C17 C22 H22 120.8
C21 C22 C17 118.44(16)
C21 C22 H22 120.8
N1 C23 H23A 109.5
N1 C23 H23B 109.5
N1 C23 H23C 109.5
H23A C23 H23B 109.5
H23A C23 H23C 109.5
H23B C23 H23C 109.5

loop_
_geom_bond_atom_site_label_1
_geom_bond_atom_site_label_2
_geom_bond_distance
S1 C1 1.7501(18)
S1 C9 1.7540(17)
S2 C15 1.7213(17)
S2 C17 1.7384(18)
O1 C7 1.227(2)
O2 C16 1.229(2)
N1 C12 1.399(2)
N1 C16 1.387(2)
N1 C23 1.466(2)
C1 C2 1.400(2)
C1 C6 1.396(2)
C2 H2 0.9500
C2 C3 1.383(3)
C3 H3 0.9500
C3 C4 1.397(3)
C4 H4 0.9500
C4 C5 1.381(3)
C5 H5 0.9500
C5 C6 1.401(2)
C6 C7 1.483(2)
C7 C8 1.485(2)
C8 C9 1.396(2)
C8 C13 1.428(2)
C9 C10 1.407(2)
C10 H10 0.9500
C10 C11 1.371(3)
C11 H11 0.9500
C11 C12 1.413(2)
C12 C13 1.415(2)
C13 C14 1.454(2)
C14 C15 1.373(2)
C14 C18 1.460(2)
C15 C16 1.445(2)
C17 C18 1.413(2)
C17 C22 1.396(2)
C18 C19 1.407(2)
C19 H19 0.9500
C19 C20 1.381(2)
C20 H20 0.9500
C20 C21 1.405(3)
C21 H21 0.9500
C21 C22 1.378(3)
C22 H22 0.9500
C23 H23A 0.9800
C23 H23B 0.9800
C23 H23C 0.9800

loop_
_geom_torsion_atom_site_label_1
_geom_torsion_atom_site_label_2
_geom_torsion_atom_site_label_3
_geom_torsion_atom_site_label_4
_geom_torsion
S1 C1 C2 C3 -174.28(14)
S1 C1 C6 C5 173.88(13)
S1 C1 C6 C7 -5.6(2)
S1 C9 C10 C11 176.80(14)
S2 C15 C16 O2 -9.9(2)
S2 C15 C16 N1 166.65(12)
S2 C17 C18 C14 -3.12(18)
S2 C17 C18 C19 171.56(12)
S2 C17 C22 C21 -175.18(13)
O1 C7 C8 C9 -141.96(17)
O1 C7 C8 C13 25.9(2)
N1 C12 C13 C8 169.45(15)
N1 C12 C13 C14 -10.4(2)
C1 S1 C9 C8 -10.55(17)
C1 S1 C9 C10 171.63(13)
C1 C2 C3 C4 0.5(3)
C1 C6 C7 O1 153.24(16)
C1 C6 C7 C8 -26.0(2)
C2 C1 C6 C5 -0.2(3)
C2 C1 C6 C7 -179.59(16)
C2 C3 C4 C5 -0.9(3)
C3 C4 C5 C6 0.8(3)
C4 C5 C6 C1 -0.2(3)
C4 C5 C6 C7 179.21(16)
C5 C6 C7 O1 -26.2(2)
C5 C6 C7 C8 154.56(16)
C6 C1 C2 C3 0.0(3)
C6 C7 C8 C9 37.3(2)
C6 C7 C8 C13 -154.81(15)
C7 C8 C9 S1 -16.8(2)
C7 C8 C9 C10 160.89(15)
C7 C8 C13 C12 -155.87(15)
C7 C8 C13 C14 24.0(2)
C8 C9 C10 C11 -1.1(3)
C8 C13 C14 C15 -163.12(16)
C8 C13 C14 C18 21.0(3)
C9 S1 C1 C2 -164.11(14)
C9 S1 C1 C6 21.68(16)
C9 C8 C13 C12 12.0(2)
C9 C8 C13 C14 -168.18(16)
C9 C10 C11 C12 4.4(3)
C10 C11 C12 N1 -177.60(16)
C10 C11 C12 C13 0.7(3)
C11 C12 C13 C8 -8.8(2)
C11 C12 C13 C14 171.33(15)
C12 N1 C16 O2 -169.39(17)
C12 N1 C16 C15 14.1(2)
C12 C13 C14 C15 16.7(2)
C12 C13 C14 C18 -159.19(17)
C13 C8 C9 S1 175.15(12)
C13 C8 C9 C10 -7.1(2)
C13 C14 C15 S2 177.84(12)
C13 C14 C15 C16 -8.3(3)
C13 C14 C18 C17 -178.58(16)
C13 C14 C18 C19 7.7(3)
C14 C15 C16 O2 176.52(17)
C14 C15 C16 N1 -6.9(3)
C14 C18 C19 C20 178.78(17)
C15 S2 C17 C18 0.16(13)
C15 S2 C17 C22 177.63(16)
C15 C14 C18 C17 5.3(2)
C15 C14 C18 C19 -168.42(17)
C16 N1 C12 C11 172.55(16)
C16 N1 C12 C13 -5.7(2)
C17 S2 C15 C14 3.13(14)
C17 S2 C15 C16 -171.10(14)
C17 C18 C19 C20 5.4(2)
C18 C14 C15 S2 -5.41(19)
C18 C14 C15 C16 168.40(16)
C18 C17 C22 C21 2.1(3)
C18 C19 C20 C21 -1.2(3)
C19 C20 C21 C22 -2.9(3)
C20 C21 C22 C17 2.4(3)
C22 C17 C18 C14 179.34(15)
C22 C17 C18 C19 -6.0(2)
C23 N1 C12 C11 -0.7(2)
C23 N1 C12 C13 -178.99(15)
C23 N1 C16 O2 4.1(2)
C23 N1 C16 C15 -172.44(15)
